data_7014541
loop_
_publ_author_name
'Ferentinos, Eleftherios'
'Maganas, Dimitrios'
'Raptopoulou, Catherine P.'
'Terzis, Aris'
'Psycharis, Vassilis'
'Robertson, Neil'
'Kyritsis, Panayotis'

_publ_section_title
;
 Conversion of tetrahedral to octahedral structures upon solvent
 coordination: studies on the M[(OPPh2)(SePPh2)N]2 (M = Co, Ni) and
 [Ni{(OPPh2)(EPPh2)N}2(dmf)2] (E = S, Se) complexes.
;
_journal_issue 1
_journal_name_full 'Dalton transactions (Cambridge, England : 2003)'
_journal_page_first 169
_journal_page_last 180
_journal_paper_doi 10.1039/c0dt00928h
_journal_volume 40
_journal_year 2011
_chemical_formula_sum 'C54 H54 N4 Ni O4 P4 Se2'
_chemical_formula_weight 1163.52
_chemical_name_systematic
;
?
;
_space_group_IT_number 2
_symmetry_cell_setting triclinic
_symmetry_space_group_name_Hall '-P 1'
_symmetry_space_group_name_H-M 'P -1'
_atom_sites_solution_hydrogens geom
_atom_sites_solution_primary direct
_atom_sites_solution_secondary difmap
_audit_creation_method SHELXL-97
_cell_angle_alpha 88.890(10)
_cell_angle_beta 86.330(10)
_cell_angle_gamma 85.300(10)
_cell_formula_units_Z 1
_cell_length_a 9.326(4)
_cell_length_b 10.505(5)
_cell_length_c 13.500(6)
_cell_measurement_reflns_used 25
_cell_measurement_temperature 298
_cell_measurement_theta_max 11.0
_cell_measurement_theta_min 5.5
_cell_volume 1315.3(10)
_computing_structure_refinement 'SHELXL-97 (Sheldrick, 1997)'
_computing_structure_solution 'SHELXS-97 (Sheldrick, 1997)'
_diffrn_ambient_temperature 298
_diffrn_measured_fraction_theta_full 0.963
_diffrn_measured_fraction_theta_max 0.963
_diffrn_measurement_device_type 'Crystal Logic Dual Goniometer'
_diffrn_measurement_method '\q/2\q scans'
_diffrn_radiation_monochromator graphite
_diffrn_radiation_source 'fine-focus sealed tube'
_diffrn_radiation_type MoK\a
_diffrn_radiation_wavelength 0.71073
_diffrn_reflns_av_R_equivalents 0.0083
_diffrn_reflns_av_sigmaI/netI 0.0441
_diffrn_reflns_limit_h_max 9
_diffrn_reflns_limit_h_min 0
_diffrn_reflns_limit_k_max 12
_diffrn_reflns_limit_k_min -12
_diffrn_reflns_limit_l_max 16
_diffrn_reflns_limit_l_min -16
_diffrn_reflns_number 4765
_diffrn_reflns_theta_full 24.99
_diffrn_reflns_theta_max 24.99
_diffrn_reflns_theta_min 2.45
_diffrn_standards_decay_% -0.1
_diffrn_standards_interval_count 97
_diffrn_standards_number 3
_exptl_absorpt_coefficient_mu 1.923
_exptl_absorpt_correction_T_max 1.00
_exptl_absorpt_correction_T_min 0.68
_exptl_absorpt_correction_type 'psi scan empirical'
_exptl_crystal_colour colorless
_exptl_crystal_density_diffrn 1.469
_exptl_crystal_density_method 'not measured'
_exptl_crystal_description parall
_exptl_crystal_F_000 594
_exptl_crystal_size_max 0.60
_exptl_crystal_size_mid 0.35
_exptl_crystal_size_min 0.10
_refine_diff_density_max 0.633
_refine_diff_density_min -0.545
_refine_diff_density_rms 0.083
_refine_ls_extinction_method none
_refine_ls_goodness_of_fit_ref 1.062
_refine_ls_hydrogen_treatment mixed
_refine_ls_matrix_type full
_refine_ls_number_parameters 401
_refine_ls_number_reflns 4453
_refine_ls_number_restraints 0
_refine_ls_restrained_S_all 1.062
_refine_ls_R_factor_all 0.0458
_refine_ls_R_factor_gt 0.0394
_refine_ls_shift/su_max 0.001
_refine_ls_shift/su_mean 0.000
_refine_ls_structure_factor_coef Fsqd
_refine_ls_weighting_details 'calc w=1/[\s^2^(Fo^2^)+(0.0665P)^2^+0.5464P] where P=(Fo^2^+2Fc^2^)/3'
_refine_ls_weighting_scheme calc
_refine_ls_wR_factor_gt 0.1033
_refine_ls_wR_factor_ref 0.1088
_reflns_number_gt 3931
_reflns_number_total 4453
_reflns_threshold_expression >2sigma(I)
_cod_data_source_file C0DT00928H.TXT
_cod_data_source_block Complex4
_cod_original_sg_symbol_H-M P-1
_cod_database_code 7014541

loop_
_symmetry_equiv_pos_as_xyz
'x, y, z'
'-x, -y, -z'

loop_
_atom_site_label
_atom_site_type_symbol
_atom_site_fract_x
_atom_site_fract_y
_atom_site_fract_z
_atom_site_U_iso_or_equiv
_atom_site_adp_type
_atom_site_occupancy
_atom_site_symmetry_multiplicity
_atom_site_calc_flag
_atom_site_refinement_flags
_atom_site_disorder_assembly
_atom_site_disorder_group
Ni Ni 0.5000 0.0000 0.5000 0.03177(15) Uani 1 2 d S . .
Se Se 0.34556(3) -0.17626(3) 0.58383(2) 0.04246(13) Uani 1 1 d . . .
P1 P 0.43193(8) -0.02878(7) 0.26587(5) 0.03010(18) Uani 1 1 d . . .
P2 P 0.45648(8) -0.21980(7) 0.71665(5) 0.03237(18) Uani 1 1 d . . .
O1 O 0.4643(2) -0.07721(19) 0.36848(14) 0.0365(5) Uani 1 1 d . . .
N1 N 0.5457(3) -0.1157(2) 0.76324(18) 0.0376(6) Uani 1 1 d . . .
C1 C 0.5397(3) -0.1304(3) 0.1774(2) 0.0342(6) Uani 1 1 d . . .
C2 C 0.5566(5) -0.2604(3) 0.1964(3) 0.0554(9) Uani 1 1 d . . .
C3 C 0.6428(5) -0.3415(4) 0.1326(3) 0.0640(11) Uani 1 1 d . . .
C4 C 0.7123(4) -0.2930(4) 0.0506(3) 0.0561(9) Uani 1 1 d . . .
C5 C 0.6970(4) -0.1643(4) 0.0301(3) 0.0561(9) Uani 1 1 d . . .
C6 C 0.6111(4) -0.0829(3) 0.0934(2) 0.0437(7) Uani 1 1 d . . .
C7 C 0.2455(3) -0.0529(3) 0.2474(2) 0.0360(6) Uani 1 1 d . . .
C8 C 0.1971(4) -0.0825(4) 0.1563(3) 0.0515(8) Uani 1 1 d . . .
C9 C 0.0519(5) -0.0942(5) 0.1466(4) 0.0729(12) Uani 1 1 d . . .
C10 C -0.0456(5) -0.0778(5) 0.2272(4) 0.0706(12) Uani 1 1 d . . .
C11 C 0.0010(5) -0.0507(4) 0.3176(4) 0.0681(11) Uani 1 1 d . . .
C12 C 0.1455(4) -0.0393(4) 0.3284(3) 0.0508(8) Uani 1 1 d . . .
C13 C 0.5816(3) -0.3620(3) 0.7006(2) 0.0359(6) Uani 1 1 d . . .
C14 C 0.6974(4) -0.3807(4) 0.7594(3) 0.0523(9) Uani 1 1 d . . .
C15 C 0.7872(5) -0.4927(4) 0.7545(3) 0.0638(10) Uani 1 1 d . . .
C16 C 0.7647(5) -0.5854(4) 0.6882(3) 0.0603(11) Uani 1 1 d . . .
C17 C 0.6525(5) -0.5671(3) 0.6271(3) 0.0584(10) Uani 1 1 d . . .
C18 C 0.5602(4) -0.4571(3) 0.6331(3) 0.0474(8) Uani 1 1 d . . .
C19 C 0.3270(3) -0.2717(3) 0.8135(2) 0.0388(7) Uani 1 1 d . . .
C20 C 0.3740(4) -0.3027(4) 0.9073(2) 0.0500(8) Uani 1 1 d . . .
C21 C 0.2799(5) -0.3414(4) 0.9830(3) 0.0630(11) Uani 1 1 d . . .
C22 C 0.1366(5) -0.3459(5) 0.9677(3) 0.0709(12) Uani 1 1 d . . .
C23 C 0.0885(6) -0.3150(6) 0.8773(4) 0.0836(15) Uani 1 1 d . . .
C24 C 0.1831(4) -0.2787(5) 0.7990(3) 0.0632(10) Uani 1 1 d . . .
O2 O 0.3124(2) 0.1193(2) 0.49242(16) 0.0441(5) Uani 1 1 d . . .
N2 N 0.1812(3) 0.3005(3) 0.5398(2) 0.0547(8) Uani 1 1 d . . .
C25 C 0.2940(4) 0.2165(3) 0.5424(3) 0.0459(8) Uani 1 1 d . . .
C26 C 0.0695(5) 0.2828(5) 0.4731(4) 0.0860(15) Uani 1 1 d . . .
H26A H -0.0188 0.2693 0.5109 0.143(15) Uiso 1 1 calc R . .
H26B H 0.0976 0.2100 0.4324 0.143(15) Uiso 1 1 calc R . .
H26C H 0.0556 0.3576 0.4316 0.143(15) Uiso 1 1 calc R . .
C27 C 0.1686(5) 0.4141(4) 0.6012(4) 0.0833(15) Uani 1 1 d . . .
H27A H 0.0780 0.4188 0.6394 0.112(11) Uiso 1 1 calc R . .
H27B H 0.1737 0.4888 0.5594 0.112(11) Uiso 1 1 calc R . .
H27C H 0.2459 0.4095 0.6451 0.112(11) Uiso 1 1 calc R . .
H2 H 0.502(5) -0.293(4) 0.250(3) 0.073(13) Uiso 1 1 d . . .
H3 H 0.650(5) -0.422(4) 0.147(3) 0.074(13) Uiso 1 1 d . . .
H4 H 0.776(5) -0.350(4) 0.015(3) 0.062(11) Uiso 1 1 d . . .
H5 H 0.747(5) -0.130(4) -0.022(4) 0.072(13) Uiso 1 1 d . . .
H6 H 0.596(4) 0.000(4) 0.077(3) 0.046(9) Uiso 1 1 d . . .
H8 H 0.277(5) -0.097(4) 0.101(3) 0.059(11) Uiso 1 1 d . . .
H9 H 0.023(6) -0.110(5) 0.089(4) 0.084(15) Uiso 1 1 d . . .
H10 H -0.147(6) -0.080(5) 0.222(4) 0.092(16) Uiso 1 1 d . . .
H11 H -0.062(6) -0.033(4) 0.377(4) 0.079(14) Uiso 1 1 d . . .
H12 H 0.179(5) -0.020(4) 0.389(3) 0.075(13) Uiso 1 1 d . . .
H14 H 0.714(4) -0.328(4) 0.797(3) 0.052(11) Uiso 1 1 d . . .
H15 H 0.862(5) -0.504(4) 0.792(3) 0.068(13) Uiso 1 1 d . . .
H16 H 0.828(5) -0.654(4) 0.683(3) 0.065(12) Uiso 1 1 d . . .
H17 H 0.633(5) -0.632(4) 0.581(3) 0.069(12) Uiso 1 1 d . . .
H18 H 0.477(4) -0.442(3) 0.593(3) 0.051(10) Uiso 1 1 d . . .
H20 H 0.475(5) -0.299(4) 0.917(3) 0.072(13) Uiso 1 1 d . . .
H21 H 0.311(5) -0.375(4) 1.041(4) 0.074(13) Uiso 1 1 d . . .
H22 H 0.074(6) -0.377(5) 1.022(4) 0.090(15) Uiso 1 1 d . . .
H23 H 0.000(6) -0.305(4) 0.864(3) 0.071(14) Uiso 1 1 d . . .
H24 H 0.145(6) -0.259(5) 0.737(4) 0.093(16) Uiso 1 1 d . . .
H25 H 0.359(5) 0.234(4) 0.588(4) 0.077(14) Uiso 1 1 d . . .

loop_
_atom_site_aniso_label
_atom_site_aniso_U_11
_atom_site_aniso_U_22
_atom_site_aniso_U_33
_atom_site_aniso_U_23
_atom_site_aniso_U_13
_atom_site_aniso_U_12
Ni 0.0315(3) 0.0330(3) 0.0299(3) -0.00287(19) -0.00423(19) 0.0056(2)
Se 0.0436(2) 0.0465(2) 0.03916(19) -0.00031(13) -0.01050(13) -0.00868(14)
P1 0.0317(4) 0.0289(4) 0.0300(3) -0.0027(3) -0.0029(3) -0.0031(3)
P2 0.0350(4) 0.0302(4) 0.0324(4) -0.0028(3) -0.0027(3) -0.0045(3)
O1 0.0410(12) 0.0363(11) 0.0319(10) -0.0030(8) -0.0032(8) -0.0009(9)
N1 0.0443(15) 0.0340(13) 0.0361(12) 0.0003(10) -0.0103(11) -0.0068(11)
C1 0.0342(16) 0.0358(15) 0.0334(14) -0.0038(11) -0.0029(11) -0.0056(12)
C2 0.072(3) 0.0411(18) 0.0504(19) -0.0015(15) 0.0177(18) -0.0054(17)
C3 0.089(3) 0.038(2) 0.062(2) -0.0082(17) 0.012(2) 0.0058(19)
C4 0.050(2) 0.066(2) 0.0494(19) -0.0151(17) 0.0046(16) 0.0092(18)
C5 0.059(2) 0.067(2) 0.0405(18) -0.0024(16) 0.0114(16) -0.0053(18)
C6 0.049(2) 0.0437(18) 0.0382(16) 0.0014(13) -0.0011(13) -0.0031(15)
C7 0.0351(17) 0.0294(14) 0.0434(16) -0.0008(12) -0.0027(12) -0.0006(12)
C8 0.045(2) 0.060(2) 0.0513(19) -0.0053(16) -0.0117(16) -0.0082(16)
C9 0.055(3) 0.094(3) 0.074(3) -0.012(2) -0.025(2) -0.012(2)
C10 0.037(2) 0.080(3) 0.097(3) -0.006(2) -0.016(2) -0.0074(19)
C11 0.043(2) 0.077(3) 0.083(3) -0.010(2) 0.010(2) -0.008(2)
C12 0.036(2) 0.062(2) 0.055(2) -0.0115(16) 0.0002(15) -0.0058(16)
C13 0.0378(17) 0.0318(14) 0.0376(14) -0.0010(11) 0.0036(12) -0.0051(12)
C14 0.052(2) 0.049(2) 0.056(2) -0.0138(17) -0.0095(16) 0.0039(16)
C15 0.054(2) 0.059(2) 0.076(3) 0.000(2) -0.009(2) 0.0101(19)
C16 0.062(3) 0.0366(18) 0.078(3) 0.0023(17) 0.020(2) 0.0070(17)
C17 0.073(3) 0.0371(18) 0.063(2) -0.0121(16) 0.016(2) -0.0067(17)
C18 0.057(2) 0.0376(17) 0.0484(18) -0.0075(14) 0.0010(16) -0.0090(15)
C19 0.0395(18) 0.0344(15) 0.0427(16) -0.0069(12) 0.0025(13) -0.0075(13)
C20 0.050(2) 0.060(2) 0.0416(17) -0.0015(15) -0.0002(15) -0.0147(17)
C21 0.080(3) 0.066(2) 0.045(2) 0.0006(18) 0.0064(19) -0.018(2)
C22 0.070(3) 0.083(3) 0.059(2) -0.003(2) 0.023(2) -0.025(2)
C23 0.044(3) 0.126(5) 0.082(3) 0.005(3) 0.011(2) -0.026(3)
C24 0.050(2) 0.086(3) 0.055(2) 0.003(2) -0.0002(17) -0.014(2)
O2 0.0362(12) 0.0438(12) 0.0505(12) -0.0026(10) -0.0067(9) 0.0100(10)
N2 0.0432(17) 0.0476(16) 0.0692(19) 0.0033(14) 0.0041(14) 0.0154(13)
C25 0.0353(18) 0.0413(18) 0.059(2) 0.0013(15) -0.0001(15) 0.0068(14)
C26 0.062(3) 0.101(4) 0.089(3) 0.004(3) -0.016(2) 0.036(3)
C27 0.068(3) 0.053(2) 0.122(4) -0.015(3) 0.012(3) 0.022(2)

loop_
_atom_type_symbol
_atom_type_description
_atom_type_scat_dispersion_real
_atom_type_scat_dispersion_imag
_atom_type_scat_source
C C 0.0033 0.0016 'International Tables Vol C Tables 4.2.6.8 and 6.1.1.4'
H H 0.0000 0.0000 'International Tables Vol C Tables 4.2.6.8 and 6.1.1.4'
N N 0.0061 0.0033 'International Tables Vol C Tables 4.2.6.8 and 6.1.1.4'
O O 0.0106 0.0060 'International Tables Vol C Tables 4.2.6.8 and 6.1.1.4'
P P 0.1023 0.0942 'International Tables Vol C Tables 4.2.6.8 and 6.1.1.4'
Se Se -0.0929 2.2259 'International Tables Vol C Tables 4.2.6.8 and 6.1.1.4'
Ni Ni 0.3393 1.1124 'International Tables Vol C Tables 4.2.6.8 and 6.1.1.4'

loop_
_geom_angle_atom_site_label_1
_geom_angle_atom_site_label_2
_geom_angle_atom_site_label_3
_geom_angle
_geom_angle_site_symmetry_1
_geom_angle_site_symmetry_3
_geom_angle_publ_flag
O1 Ni O1 180.000(1) . 2_656 ?
O1 Ni O2 89.85(9) . 2_656 ?
O1 Ni O2 90.15(9) 2_656 2_656 ?
O1 Ni O2 90.15(9) . . ?
O1 Ni O2 89.85(9) 2_656 . ?
O2 Ni O2 180.0 2_656 . ?
O1 Ni Se 86.73(6) . . ?
O1 Ni Se 93.27(6) 2_656 . ?
O2 Ni Se 91.22(7) 2_656 . ?
O2 Ni Se 88.78(7) . . ?
O1 Ni Se 93.27(6) . 2_656 ?
O1 Ni Se 86.73(6) 2_656 2_656 ?
O2 Ni Se 88.78(7) 2_656 2_656 ?
O2 Ni Se 91.22(7) . 2_656 ?
Se Ni Se 180.0 . 2_656 ?
P2 Se Ni 101.40(3) . . ?
O1 P1 N1 119.26(12) . 2_656 ?
O1 P1 C7 107.89(13) . . ?
N1 P1 C7 106.89(13) 2_656 . ?
O1 P1 C1 107.61(13) . . ?
N1 P1 C1 108.24(14) 2_656 . ?
C7 P1 C1 106.26(13) . . ?
N1 P2 C13 105.67(14) . . ?
N1 P2 C19 107.67(14) . . ?
C13 P2 C19 102.15(14) . . ?
N1 P2 Se 120.21(10) . . ?
C13 P2 Se 110.92(10) . . ?
C19 P2 Se 108.70(11) . . ?
P1 O1 Ni 136.76(13) . . ?
P1 N1 P2 132.55(16) 2_656 . ?
C6 C1 C2 118.2(3) . . ?
C6 C1 P1 122.8(2) . . ?
C2 C1 P1 118.9(2) . . ?
C1 C2 C3 120.9(3) . . ?
C1 C2 H2 118(3) . . ?
C3 C2 H2 121(3) . . ?
C4 C3 C2 120.0(4) . . ?
C4 C3 H3 122(3) . . ?
C2 C3 H3 118(3) . . ?
C3 C4 C5 120.1(3) . . ?
C3 C4 H4 116(3) . . ?
C5 C4 H4 123(3) . . ?
C4 C5 C6 120.2(3) . . ?
C4 C5 H5 121(3) . . ?
C6 C5 H5 119(3) . . ?
C1 C6 C5 120.6(3) . . ?
C1 C6 H6 120(2) . . ?
C5 C6 H6 120(2) . . ?
C8 C7 C12 118.4(3) . . ?
C8 C7 P1 123.2(3) . . ?
C12 C7 P1 118.4(2) . . ?
C9 C8 C7 120.1(4) . . ?
C9 C8 H8 125(2) . . ?
C7 C8 H8 115(2) . . ?
C10 C9 C8 120.5(4) . . ?
C10 C9 H9 120(4) . . ?
C8 C9 H9 119(4) . . ?
C11 C10 C9 119.9(4) . . ?
C11 C10 H10 118(3) . . ?
C9 C10 H10 122(3) . . ?
C10 C11 C12 120.2(4) . . ?
C10 C11 H11 125(3) . . ?
C12 C11 H11 115(3) . . ?
C11 C12 C7 120.9(4) . . ?
C11 C12 H12 121(3) . . ?
C7 C12 H12 118(3) . . ?
C14 C13 C18 118.2(3) . . ?
C14 C13 P2 119.8(2) . . ?
C18 C13 P2 121.9(3) . . ?
C13 C14 C15 120.9(4) . . ?
C13 C14 H14 120(3) . . ?
C15 C14 H14 119(3) . . ?
C16 C15 C14 120.2(4) . . ?
C16 C15 H15 119(3) . . ?
C14 C15 H15 121(3) . . ?
C15 C16 C17 119.7(4) . . ?
C15 C16 H16 119(3) . . ?
C17 C16 H16 121(3) . . ?
C16 C17 C18 120.5(4) . . ?
C16 C17 H17 121(3) . . ?
C18 C17 H17 118(3) . . ?
C17 C18 C13 120.3(4) . . ?
C17 C18 H18 123(2) . . ?
C13 C18 H18 117(2) . . ?
C24 C19 C20 117.8(3) . . ?
C24 C19 P2 123.2(3) . . ?
C20 C19 P2 119.0(3) . . ?
C21 C20 C19 121.1(4) . . ?
C21 C20 H20 121(3) . . ?
C19 C20 H20 117(3) . . ?
C22 C21 C20 120.3(4) . . ?
C22 C21 H21 117(3) . . ?
C20 C21 H21 122(3) . . ?
C23 C22 C21 119.5(4) . . ?
C23 C22 H22 122(3) . . ?
C21 C22 H22 118(3) . . ?
C22 C23 C24 120.9(5) . . ?
C22 C23 H23 125(3) . . ?
C24 C23 H23 114(3) . . ?
C19 C24 C23 120.4(4) . . ?
C19 C24 H24 122(3) . . ?
C23 C24 H24 118(3) . . ?
C25 O2 Ni 120.3(2) . . ?
C25 N2 C26 120.0(3) . . ?
C25 N2 C27 121.1(4) . . ?
C26 N2 C27 118.9(3) . . ?
O2 C25 N2 124.7(4) . . ?
O2 C25 H25 121(3) . . ?
N2 C25 H25 114(3) . . ?
N2 C26 H26A 109.5 . . ?
N2 C26 H26B 109.5 . . ?
H26A C26 H26B 109.5 . . ?
N2 C26 H26C 109.5 . . ?
H26A C26 H26C 109.5 . . ?
H26B C26 H26C 109.5 . . ?
N2 C27 H27A 109.5 . . ?
N2 C27 H27B 109.5 . . ?
H27A C27 H27B 109.5 . . ?
N2 C27 H27C 109.5 . . ?
H27A C27 H27C 109.5 . . ?
H27B C27 H27C 109.5 . . ?

loop_
_geom_bond_atom_site_label_1
_geom_bond_atom_site_label_2
_geom_bond_distance
_geom_bond_site_symmetry_2
_geom_bond_publ_flag
Ni O1 2.024(2) . ?
Ni O1 2.024(2) 2_656 ?
Ni O2 2.074(2) 2_656 ?
Ni O2 2.074(2) . ?
Ni Se 2.6326(9) . ?
Ni Se 2.6326(9) 2_656 ?
Se P2 2.1501(11) . ?
P1 O1 1.507(2) . ?
P1 N1 1.588(3) 2_656 ?
P1 C7 1.811(3) . ?
P1 C1 1.816(3) . ?
P2 N1 1.589(3) . ?
P2 C13 1.826(3) . ?
P2 C19 1.828(3) . ?
N1 P1 1.588(3) 2_656 ?
C1 C6 1.383(4) . ?
C1 C2 1.383(5) . ?
C2 C3 1.393(5) . ?
C2 H2 0.93(5) . ?
C3 C4 1.359(6) . ?
C3 H3 0.87(5) . ?
C4 C5 1.372(6) . ?
C4 H4 0.93(4) . ?
C5 C6 1.390(5) . ?
C5 H5 0.91(5) . ?
C6 H6 0.90(4) . ?
C7 C8 1.387(5) . ?
C7 C12 1.392(5) . ?
C8 C9 1.385(6) . ?
C8 H8 1.03(4) . ?
C9 C10 1.376(7) . ?
C9 H9 0.86(5) . ?
C10 C11 1.364(7) . ?
C10 H10 0.96(6) . ?
C11 C12 1.380(6) . ?
C11 H11 0.97(5) . ?
C12 H12 0.93(5) . ?
C13 C14 1.380(5) . ?
C13 C18 1.399(4) . ?
C14 C15 1.387(5) . ?
C14 H14 0.79(4) . ?
C15 C16 1.373(6) . ?
C15 H15 0.88(5) . ?
C16 C17 1.373(6) . ?
C16 H16 0.90(4) . ?
C17 C18 1.384(5) . ?
C17 H17 0.97(4) . ?
C18 H18 0.98(4) . ?
C19 C24 1.376(5) . ?
C19 C20 1.391(5) . ?
C20 C21 1.382(5) . ?
C20 H20 0.96(5) . ?
C21 C22 1.370(7) . ?
C21 H21 0.91(5) . ?
C22 C23 1.352(7) . ?
C22 H22 0.97(5) . ?
C23 C24 1.400(6) . ?
C23 H23 0.85(5) . ?
C24 H24 0.95(5) . ?
O2 C25 1.229(4) . ?
N2 C25 1.319(4) . ?
N2 C26 1.445(6) . ?
N2 C27 1.459(5) . ?
C25 H25 0.93(5) . ?
C26 H26A 0.9600 . ?
C26 H26B 0.9600 . ?
C26 H26C 0.9600 . ?
C27 H27A 0.9600 . ?
C27 H27B 0.9600 . ?
C27 H27C 0.9600 . ?
